data_2300369
loop_
_publ_author_name
'Lignie, Adrien'
'Granier, Dominique'
'Armand, Pascale'
'Haines, Julien'
'Papet, Philippe'

_publ_section_title
;
 Modulation of quartz-like GeO~2~ structure by Si substitution: an X-ray
 diffraction study of Ge~1{-~<i>x</i>}Si<i>~x~</i>O~2~ (0 {\/leq} <i>x</i>
 < 0.2) flux-grown single crystals
;
_journal_issue 2
_journal_name_full 'Journal of Applied Crystallography'
_journal_page_first 272
_journal_page_last 278
_journal_paper_doi 10.1107/S0021889812003081
_journal_volume 45
_journal_year 2012
_chemical_formula_sum 'Ge0.83 O2 Si0.17'
_chemical_formula_weight 96.83
_space_group_IT_number 152
_symmetry_space_group_name_Hall 'P 31 2"'
_symmetry_space_group_name_H-M 'P 31 2 1'
_atom_sites_solution_primary direct
_atom_sites_solution_secondary difmap
_audit_creation_method SHELXL-97
_audit_update_record
;
2011-10-20 # Formatted by publCIF
;
_cell_angle_alpha 90.00
_cell_angle_beta 90.00
_cell_angle_gamma 120.00
_cell_formula_units_Z 3
_cell_length_a 4.9707(3)
_cell_length_b 4.9707(3)
_cell_length_c 5.5873(3)
_cell_measurement_temperature 298(2)
_cell_measurement_theta_max 32.275
_cell_measurement_theta_min 3.6334
_cell_volume 119.555(12)
_computing_structure_refinement 'SHELXL-97 (Sheldrick, 2008)'
_diffrn_ambient_temperature 298(2)
_diffrn_measured_fraction_theta_full 0.973
_diffrn_measured_fraction_theta_max 0.973
_diffrn_radiation_monochromator graphite
_diffrn_radiation_source 'fine-focus sealed tube'
_diffrn_radiation_type MoK\a
_diffrn_radiation_wavelength 0.71073
_diffrn_reflns_av_R_equivalents 0.0258
_diffrn_reflns_av_sigmaI/netI 0.0113
_diffrn_reflns_limit_h_max 7
_diffrn_reflns_limit_h_min -7
_diffrn_reflns_limit_k_max 7
_diffrn_reflns_limit_k_min -7
_diffrn_reflns_limit_l_max 8
_diffrn_reflns_limit_l_min -7
_diffrn_reflns_number 2176
_diffrn_reflns_theta_full 32.38
_diffrn_reflns_theta_max 32.38
_diffrn_reflns_theta_min 4.74
_exptl_absorpt_coefficient_mu 15.590
_exptl_absorpt_correction_T_max 1.00000
_exptl_absorpt_correction_T_min 0.46056
_exptl_absorpt_correction_type gaussian
_exptl_absorpt_process_details
;
CrysAlisPro_Software_system,_Version_1.171.32.
;
_exptl_crystal_density_diffrn 4.035
_exptl_crystal_density_method 'not measured'
_exptl_crystal_F_000 135
_exptl_crystal_size_max 0.1754
_exptl_crystal_size_mid 0.1616
_exptl_crystal_size_min 0.1028
_refine_diff_density_max 0.331
_refine_diff_density_min -0.286
_refine_diff_density_rms 0.074
_refine_ls_abs_structure_details 'Flack H D (1983), 94 Friedel pairs'
_refine_ls_abs_structure_Flack -0.01(3)
_refine_ls_extinction_coef 0.031(3)
_refine_ls_extinction_expression Fc^*^=kFc[1+0.001xFc^2^\l^3^/sin(2\q)]^-1/4^
_refine_ls_extinction_method SHELXL
_refine_ls_goodness_of_fit_ref 1.220
_refine_ls_matrix_type full
_refine_ls_number_parameters 16
_refine_ls_number_reflns 279
_refine_ls_number_restraints 0
_refine_ls_restrained_S_all 1.220
_refine_ls_R_factor_all 0.0101
_refine_ls_R_factor_gt 0.0100
_refine_ls_shift/su_max 0.000
_refine_ls_shift/su_mean 0.000
_refine_ls_structure_factor_coef Fsqd
_refine_ls_weighting_details 'calc w=1/[\s^2^(Fo^2^)+(0.0064P)^2^+0.0732P] where P=(Fo^2^+2Fc^2^)/3'
_refine_ls_weighting_scheme calc
_refine_ls_wR_factor_gt 0.0236
_refine_ls_wR_factor_ref 0.0236
_reflns_number_gt 277
_reflns_number_total 279
_reflns_threshold_expression >2\s(I)
_cod_data_source_file ce5127.cif
_cod_data_source_block Ge0.8257Si0.1743O2
_cod_original_sg_symbol_H-M P_31_2_1
_cod_database_code 2300369
_cod_database_fobs_code 2300369

loop_
_symmetry_equiv_pos_as_xyz
'x, y, z'
'-y, x-y, z+1/3'
'-x+y, -x, z+2/3'
'y, x, -z'
'x-y, -y, -z+2/3'
'-x, -x+y, -z+1/3'

loop_
_atom_site_label
_atom_site_type_symbol
_atom_site_fract_x
_atom_site_fract_y
_atom_site_fract_z
_atom_site_U_iso_or_equiv
_atom_site_adp_type
_atom_site_occupancy
_atom_site_symmetry_multiplicity
_atom_site_calc_flag
_atom_site_refinement_flags
Ge1 Ge 0.54634(6) 0.0000 0.3333 0.00800(8) Uani 0.83 2 d SP
Si1 Si 0.54634(6) 0.0000 0.3333 0.00800(8) Uani 0.17 2 d SP
O O 0.5998(3) 0.7041(3) 0.2382(2) 0.0145(2) Uani 1 1 d .

loop_
_atom_site_aniso_label
_atom_site_aniso_U_11
_atom_site_aniso_U_22
_atom_site_aniso_U_33
_atom_site_aniso_U_23
_atom_site_aniso_U_13
_atom_site_aniso_U_12
Ge1 0.00867(11) 0.00796(14) 0.00714(11) -0.00057(10) -0.00029(5) 0.00398(7)
Si1 0.00867(11) 0.00796(14) 0.00714(11) -0.00057(10) -0.00029(5) 0.00398(7)
O 0.0180(6) 0.0147(6) 0.0133(5) -0.0047(4) -0.0030(5) 0.0101(6)

loop_
_atom_type_symbol
_atom_type_description
_atom_type_scat_dispersion_real
_atom_type_scat_dispersion_imag
_atom_type_scat_source
O O 0.0106 0.0060 'International Tables Vol C Tables 4.2.6.8 and 6.1.1.4'
Si Si 0.0817 0.0704 'International Tables Vol C Tables 4.2.6.8 and 6.1.1.4'
Ge Ge 0.1547 1.8001 'International Tables Vol C Tables 4.2.6.8 and 6.1.1.4'

loop_
_geom_angle_atom_site_label_1
_geom_angle_atom_site_label_2
_geom_angle_atom_site_label_3
_geom_angle
_geom_angle_site_symmetry_1
_geom_angle_site_symmetry_3
O Ge1 O 108.08(9) 5_665 1_545
O Ge1 O 112.57(7) 5_665 6_655
O Ge1 O 106.91(3) 1_545 6_655
O Ge1 O 106.91(3) 5_665 2_655
O Ge1 O 112.57(7) 1_545 2_655
O Ge1 O 109.87(9) 6_655 2_655
Si1 O Si1 132.49(9) 1_565 3_664
Ge1 O Si1 132.49(9) 1_565 3_664
Si1 O Ge1 132.49(9) 1_565 3_664
Ge1 O Ge1 132.49(9) 1_565 3_664

loop_
_geom_bond_atom_site_label_1
_geom_bond_atom_site_label_2
_geom_bond_distance
_geom_bond_site_symmetry_2
Ge1 O 1.7053(15) 5_665
Ge1 O 1.7053(15) 1_545
Ge1 O 1.7158(12) 6_655
Ge1 O 1.7158(12) 2_655
O Si1 1.7053(15) 1_565
O Ge1 1.7053(15) 1_565
O Si1 1.7158(12) 3_664
O Ge1 1.7158(12) 3_664
